data_7008988
loop_
_publ_author_name
'Corcoran, Christopher'
'Fawcett, John'
'Friedrichs, Steffi'
'Holloway, John H.'
'Hope, Eric G.'
'Russell, David R.'
'Saunders, Graham C.'
'Stuart, Alison M.'

_publ_section_title
;
 Structural and electronic impact of fluorine in the ortho positions of
 triphenylphosphine and 1,2-bis(diphenylphosphino)ethane; a comparison
 of 2,6-difluorophenyl- with pentafluorophenyl-phosphines
;
_journal_issue 2
_journal_name_full 'Journal of the Chemical Society, Dalton Transactions'
_journal_page_first 161
_journal_paper_doi 10.1039/a907759f
_journal_year 2000
_chemical_formula_moiety 'C18 H13 F2 P'
_chemical_formula_sum 'C18 H13 F2 P'
_chemical_formula_weight 298.25
_chemical_name_systematic
; 
 ? 
;
_space_group_IT_number 14
_symmetry_cell_setting monoclinic
_symmetry_space_group_name_Hall '-P 2ybc'
_symmetry_space_group_name_H-M 'P 1 21/c 1'
_atom_sites_solution_hydrogens geom
_atom_sites_solution_primary direct
_atom_sites_solution_secondary difmap
_audit_creation_method SHELXL-97
_cell_angle_alpha 90.00
_cell_angle_beta 99.45(2)
_cell_angle_gamma 90.00
_cell_formula_units_Z 4
_cell_length_a 12.382(3)
_cell_length_b 9.993(4)
_cell_length_c 11.931(4)
_cell_measurement_reflns_used 35
_cell_measurement_temperature 293(2)
_cell_measurement_theta_max 12.41
_cell_measurement_theta_min 5.34
_cell_volume 1456.2(8)
_computing_cell_refinement 'XSCANS (Fait, 1991)'
_computing_data_collection 'XSCANS (Fait, 1991)'
_computing_data_reduction 'XSCANS (Fait, 1991)'
_computing_molecular_graphics 'SHELXS-97 (Sheldrick, 1990)'
_computing_publication_material 'SHELXS-97 (Sheldrick, 1990)'
_computing_structure_refinement 'SHELXL-97 (Sheldrick, 1997)'
_computing_structure_solution 'SHELXS-97 (Sheldrick, 1990)'
_diffrn_ambient_temperature 293(2)
_diffrn_measured_fraction_theta_full 0.999
_diffrn_measured_fraction_theta_max 0.999
_diffrn_measurement_device_type 'Siemens P4 diffractometer'
_diffrn_measurement_method 'omega scan'
_diffrn_radiation_monochromator graphite
_diffrn_radiation_source 'fine-focus sealed tube'
_diffrn_radiation_type MoK\a
_diffrn_radiation_wavelength 0.71073
_diffrn_reflns_av_R_equivalents 0.0166
_diffrn_reflns_av_sigmaI/netI 0.0258
_diffrn_reflns_limit_h_max 13
_diffrn_reflns_limit_h_min -13
_diffrn_reflns_limit_k_max 1
_diffrn_reflns_limit_k_min -11
_diffrn_reflns_limit_l_max 13
_diffrn_reflns_limit_l_min -7
_diffrn_reflns_number 2817
_diffrn_reflns_theta_full 23.50
_diffrn_reflns_theta_max 23.50
_diffrn_reflns_theta_min 2.63
_diffrn_standards_decay_% <1
_diffrn_standards_interval_count 100
_diffrn_standards_number 3
_exptl_absorpt_coefficient_mu 0.200
_exptl_absorpt_correction_type 'not applied'
_exptl_crystal_colour colourless
_exptl_crystal_density_diffrn 1.360
_exptl_crystal_density_method 'not measured'
_exptl_crystal_description block
_exptl_crystal_F_000 616
_exptl_crystal_size_max 0.78
_exptl_crystal_size_mid 0.72
_exptl_crystal_size_min 0.32
_refine_diff_density_max 0.218
_refine_diff_density_min -0.172
_refine_diff_density_rms 0.031
_refine_ls_extinction_method none
_refine_ls_goodness_of_fit_ref 1.027
_refine_ls_hydrogen_treatment mixed
_refine_ls_matrix_type full
_refine_ls_number_parameters 190
_refine_ls_number_reflns 2146
_refine_ls_number_restraints 0
_refine_ls_restrained_S_all 1.027
_refine_ls_R_factor_all 0.0539
_refine_ls_R_factor_gt 0.0365
_refine_ls_shift/su_max 0.000
_refine_ls_shift/su_mean 0.000
_refine_ls_structure_factor_coef Fsqd
_refine_ls_weighting_details 'calc w=1/[\s^2^(Fo^2^)+(0.0429P)^2^+0.3941P] where P=(Fo^2^+2Fc^2^)/3'
_refine_ls_weighting_scheme calc
_refine_ls_wR_factor_gt 0.0838
_refine_ls_wR_factor_ref 0.0924
_reflns_number_gt 1647
_reflns_number_total 2146
_reflns_threshold_expression >2sigma(I)
_cod_data_source_file a907759f.txt
_cod_data_source_block I
_cod_depositor_comments
;
The following automatic conversions were performed:
'_symmetry_cell_setting' value 'Monoclinic' changed to 'monoclinic'
according to '/home/saulius/struct/CIF-dictionaries/cif_core.dic'
dictionary named 'cif_core.dic' version 2.4.1 from 2010-06-29.

Automatic conversion script
Id: cif_fix_enum 1527 2010-12-29 10:47:43Z saulius 
;
_cod_original_sg_symbol_H-M P2(1)/c
_cod_database_code 7008988

loop_
_symmetry_equiv_pos_as_xyz
'x, y, z'
'-x, y+1/2, -z+1/2'
'-x, -y, -z'
'x, -y-1/2, z-1/2'

loop_
_atom_site_label
_atom_site_type_symbol
_atom_site_fract_x
_atom_site_fract_y
_atom_site_fract_z
_atom_site_U_iso_or_equiv
_atom_site_adp_type
_atom_site_occupancy
_atom_site_symmetry_multiplicity
_atom_site_calc_flag
_atom_site_refinement_flags
_atom_site_disorder_assembly
_atom_site_disorder_group
P1 P 0.28398(5) 0.03573(6) 0.79346(5) 0.0496(2) Uani 1 1 d . . .
F12 F 0.11026(11) 0.07935(16) 0.95745(12) 0.0711(4) Uani 1 1 d . . .
F16 F 0.42530(14) -0.16701(18) 0.92009(16) 0.1007(6) Uani 1 1 d . . .
C11 C 0.26792(17) -0.0394(2) 0.93016(19) 0.0481(6) Uani 1 1 d . . .
C12 C 0.18602(19) -0.0149(2) 0.99474(19) 0.0528(6) Uani 1 1 d . . .
C13 C 0.1773(2) -0.0791(3) 1.0946(2) 0.0712(8) Uani 1 1 d . . .
H13A H 0.1207 -0.0589 1.1343 0.085 Uiso 1 1 calc R . .
C14 C 0.2542(3) -0.1736(3) 1.1342(3) 0.0868(10) Uani 1 1 d . . .
H14A H 0.2500 -0.2182 1.2018 0.104 Uiso 1 1 calc R . .
C15 C 0.3370(3) -0.2033(3) 1.0756(3) 0.0843(9) Uani 1 1 d . . .
H15A H 0.3891 -0.2677 1.1024 0.101 Uiso 1 1 calc R . .
C16 C 0.3418(2) -0.1362(3) 0.9764(2) 0.0658(7) Uani 1 1 d . . .
C21 C 0.32817(16) 0.2071(2) 0.83176(18) 0.0475(6) Uani 1 1 d . . .
C22 C 0.38384(19) 0.2730(3) 0.7559(2) 0.0603(6) Uani 1 1 d . . .
H22A H 0.3992 0.2280 0.6922 0.072 Uiso 1 1 calc R . .
C23 C 0.4166(2) 0.4045(3) 0.7740(3) 0.0704(8) Uani 1 1 d . . .
H23A H 0.4513 0.4485 0.7212 0.084 Uiso 1 1 calc R . .
C24 C 0.3980(2) 0.4697(3) 0.8696(3) 0.0695(8) Uani 1 1 d . . .
H24A H 0.4207 0.5580 0.8822 0.083 Uiso 1 1 calc R . .
C25 C 0.3459(2) 0.4054(3) 0.9469(2) 0.0675(7) Uani 1 1 d . . .
H25A H 0.3340 0.4498 1.0123 0.081 Uiso 1 1 calc R . .
C26 C 0.31117(19) 0.2753(3) 0.9282(2) 0.0576(6) Uani 1 1 d . . .
H26A H 0.2757 0.2326 0.9812 0.069 Uiso 1 1 calc R . .
C31 C 0.14188(18) 0.0585(2) 0.72394(17) 0.0453(5) Uani 1 1 d . . .
C32 C 0.10698(19) 0.1749(2) 0.66683(19) 0.0546(6) Uani 1 1 d . . .
H32A H 0.1544 0.2474 0.6693 0.065 Uiso 1 1 calc R . .
C33 C 0.0015(2) 0.1847(3) 0.6056(2) 0.0658(7) Uani 1 1 d . . .
H33A H -0.0209 0.2633 0.5670 0.079 Uiso 1 1 calc R . .
C34 C -0.0692(2) 0.0793(3) 0.6019(2) 0.0682(7) Uani 1 1 d . . .
H34A H -0.1401 0.0869 0.5622 0.082 Uiso 1 1 calc R . .
C35 C -0.0357(2) -0.0374(3) 0.6568(2) 0.0676(7) Uani 1 1 d . . .
H35A H -0.0836 -0.1094 0.6541 0.081 Uiso 1 1 calc R . .
C36 C 0.0695(2) -0.0479(2) 0.7162(2) 0.0581(6) Uani 1 1 d . . .
H36A H 0.0922 -0.1282 0.7518 0.070 Uiso 1 1 calc R . .

loop_
_atom_site_aniso_label
_atom_site_aniso_U_11
_atom_site_aniso_U_22
_atom_site_aniso_U_33
_atom_site_aniso_U_23
_atom_site_aniso_U_13
_atom_site_aniso_U_12
P1 0.0480(3) 0.0517(4) 0.0504(4) -0.0008(3) 0.0116(3) 0.0070(3)
F12 0.0588(8) 0.0948(11) 0.0618(9) -0.0027(8) 0.0163(7) 0.0180(8)
F16 0.0794(11) 0.0971(13) 0.1256(15) 0.0187(11) 0.0164(10) 0.0455(10)
C11 0.0458(12) 0.0447(13) 0.0512(13) 0.0015(11) 0.0003(10) 0.0015(11)
C12 0.0494(13) 0.0594(15) 0.0471(14) 0.0000(12) 0.0002(11) -0.0025(12)
C13 0.0723(17) 0.090(2) 0.0502(16) 0.0001(15) 0.0061(13) -0.0309(17)
C14 0.104(2) 0.082(2) 0.0651(19) 0.0258(17) -0.0154(19) -0.035(2)
C15 0.092(2) 0.0590(18) 0.089(2) 0.0234(17) -0.0260(19) -0.0043(17)
C16 0.0604(16) 0.0546(16) 0.0777(19) 0.0074(14) -0.0025(14) 0.0049(13)
C21 0.0380(12) 0.0535(14) 0.0492(13) 0.0049(12) 0.0015(10) 0.0028(11)
C22 0.0534(14) 0.0695(17) 0.0575(15) 0.0058(14) 0.0082(12) -0.0010(13)
C23 0.0578(16) 0.0724(19) 0.080(2) 0.0213(17) 0.0084(14) -0.0073(15)
C24 0.0575(15) 0.0581(16) 0.085(2) 0.0079(16) -0.0120(15) -0.0048(14)
C25 0.0689(17) 0.0630(17) 0.0661(17) -0.0088(14) -0.0025(14) -0.0030(14)
C26 0.0606(15) 0.0594(16) 0.0525(15) -0.0003(13) 0.0082(12) -0.0040(13)
C31 0.0518(13) 0.0474(13) 0.0369(12) -0.0053(11) 0.0083(10) 0.0025(11)
C32 0.0553(14) 0.0529(15) 0.0539(14) 0.0024(12) 0.0039(11) 0.0014(12)
C33 0.0638(16) 0.0707(18) 0.0602(16) 0.0075(14) 0.0022(13) 0.0113(15)
C34 0.0525(15) 0.098(2) 0.0510(15) 0.0005(15) 0.0002(12) 0.0035(16)
C35 0.0605(16) 0.081(2) 0.0589(16) -0.0041(15) 0.0037(13) -0.0173(15)
C36 0.0670(16) 0.0543(15) 0.0521(14) 0.0019(12) 0.0071(12) -0.0040(13)

loop_
_atom_type_symbol
_atom_type_description
_atom_type_scat_dispersion_real
_atom_type_scat_dispersion_imag
_atom_type_scat_source
C C 0.0033 0.0016 'International Tables Vol C Tables 4.2.6.8 and 6.1.1.4'
H H 0.0000 0.0000 'International Tables Vol C Tables 4.2.6.8 and 6.1.1.4'
F F 0.0171 0.0103 'International Tables Vol C Tables 4.2.6.8 and 6.1.1.4'
P P 0.1023 0.0942 'International Tables Vol C Tables 4.2.6.8 and 6.1.1.4'

loop_
_geom_angle_atom_site_label_1
_geom_angle_atom_site_label_2
_geom_angle_atom_site_label_3
_geom_angle
_geom_angle_site_symmetry_1
_geom_angle_site_symmetry_3
_geom_angle_publ_flag
C31 P1 C21 102.84(10) . . ?
C31 P1 C11 102.53(10) . . ?
C21 P1 C11 103.42(10) . . ?
C16 C11 C12 113.3(2) . . ?
C16 C11 P1 118.69(19) . . ?
C12 C11 P1 127.95(17) . . ?
F12 C12 C13 117.5(2) . . ?
F12 C12 C11 118.0(2) . . ?
C13 C12 C11 124.5(2) . . ?
C14 C13 C12 118.2(3) . . ?
C15 C14 C13 120.7(3) . . ?
C14 C15 C16 118.6(3) . . ?
F16 C16 C15 117.5(3) . . ?
F16 C16 C11 117.9(2) . . ?
C15 C16 C11 124.6(3) . . ?
C26 C21 C22 117.9(2) . . ?
C26 C21 P1 126.01(18) . . ?
C22 C21 P1 116.11(19) . . ?
C23 C22 C21 120.9(3) . . ?
C24 C23 C22 120.0(3) . . ?
C23 C24 C25 120.1(3) . . ?
C24 C25 C26 120.2(3) . . ?
C25 C26 C21 121.0(2) . . ?
C32 C31 C36 117.9(2) . . ?
C32 C31 P1 121.83(17) . . ?
C36 C31 P1 119.88(17) . . ?
C31 C32 C33 120.6(2) . . ?
C34 C33 C32 120.3(2) . . ?
C33 C34 C35 120.0(2) . . ?
C34 C35 C36 119.8(2) . . ?
C35 C36 C31 121.5(2) . . ?

loop_
_geom_bond_atom_site_label_1
_geom_bond_atom_site_label_2
_geom_bond_distance
_geom_bond_site_symmetry_2
_geom_bond_publ_flag
P1 C31 1.832(2) . ?
P1 C21 1.832(3) . ?
P1 C11 1.836(2) . ?
F12 C12 1.352(3) . ?
F16 C16 1.358(3) . ?
C11 C16 1.382(3) . ?
C11 C12 1.392(3) . ?
C12 C13 1.373(3) . ?
C13 C14 1.369(4) . ?
C14 C15 1.365(5) . ?
C15 C16 1.369(4) . ?
C21 C26 1.383(3) . ?
C21 C22 1.390(3) . ?
C22 C23 1.382(4) . ?
C23 C24 1.365(4) . ?
C24 C25 1.370(4) . ?
C25 C26 1.377(3) . ?
C31 C32 1.381(3) . ?
C31 C36 1.384(3) . ?
C32 C33 1.391(3) . ?
C33 C34 1.366(4) . ?
C34 C35 1.368(4) . ?
C35 C36 1.381(3) . ?

loop_
_cod_related_entry_id
_cod_related_entry_database
_cod_related_entry_code
1 ChemSpider 21148364
